data_7028937
loop_
_publ_author_name
'Franz, Daniel'
'Irran, Elisabeth'
'Inoue, Shigeyoshi'

_publ_section_title
;
 Synthesis, characterization and reactivity of an imidazolin-2-iminato
 aluminium dihydride.
;
_journal_issue 11
_journal_name_full 'Dalton transactions (Cambridge, England : 2003)'
_journal_page_first 4451
_journal_page_last 4461
_journal_paper_doi 10.1039/c3dt52637b
_journal_volume 43
_journal_year 2014
_chemical_formula_moiety 'C54 H72 Al2 I4 N6, 6(C4 H8 O)'
_chemical_formula_sum 'C78 H120 Al2 I4 N6 O6'
_chemical_formula_weight 1799.36
_chemical_name_systematic
; 
 ? 
;
_space_group_IT_number 15
_symmetry_cell_setting monoclinic
_symmetry_space_group_name_Hall '-C 2yc'
_symmetry_space_group_name_H-M 'C 1 2/c 1'
_atom_sites_solution_hydrogens geom
_atom_sites_solution_primary direct
_atom_sites_solution_secondary difmap
_audit_creation_method
;
CrysAlisPro, Agilent Technologies,
Version 1.171.36.24 (release 03-12-2012 CrysAlis171 .NET)
(compiled Dec  3 2012,18:21:49)
;
_cell_angle_alpha 90.00
_cell_angle_beta 114.736(3)
_cell_angle_gamma 90.00
_cell_formula_units_Z 4
_cell_length_a 22.3083(5)
_cell_length_b 16.8446(3)
_cell_length_c 24.0034(5)
_cell_measurement_reflns_used 12227
_cell_measurement_temperature 150(2)
_cell_measurement_theta_max 73.7010
_cell_measurement_theta_min 4.0600
_cell_volume 8192.2(4)
_computing_cell_refinement
;
CrysAlisPro, Agilent Technologies,
Version 1.171.36.24 (release 03-12-2012 CrysAlis171 .NET)
(compiled Dec  3 2012,18:21:49)
;
_computing_data_collection
;
CrysAlisPro, Agilent Technologies,
Version 1.171.36.24 (release 03-12-2012 CrysAlis171 .NET)
(compiled Dec  3 2012,18:21:49)
;
_computing_data_reduction
;
CrysAlisPro, Agilent Technologies,
Version 1.171.36.24 (release 03-12-2012 CrysAlis171 .NET)
(compiled Dec  3 2012,18:21:49)
;
_computing_structure_refinement 'SHELXL-97 (Sheldrick, 1997)'
_computing_structure_solution 'SHELXS-97 (Sheldrick, 1990)'
_diffrn_ambient_temperature 150(2)
_diffrn_measured_fraction_theta_full 0.999
_diffrn_measured_fraction_theta_max 0.999
_diffrn_measurement_device_type 'SuperNova, Single source at offset), Atlas'
_diffrn_measurement_method '\w scans'
_diffrn_radiation_monochromator mirror
_diffrn_radiation_source 'SuperNova (Cu) X-ray Source'
_diffrn_radiation_type CuK\a
_diffrn_radiation_wavelength 1.54184
_diffrn_reflns_av_R_equivalents 0.0479
_diffrn_reflns_av_sigmaI/netI 0.0479
_diffrn_reflns_limit_h_max 26
_diffrn_reflns_limit_h_min -26
_diffrn_reflns_limit_k_max 19
_diffrn_reflns_limit_k_min -20
_diffrn_reflns_limit_l_max 20
_diffrn_reflns_limit_l_min -28
_diffrn_reflns_number 16135
_diffrn_reflns_theta_full 67.50
_diffrn_reflns_theta_max 67.50
_diffrn_reflns_theta_min 3.41
_exptl_absorpt_coefficient_mu 12.558
_exptl_absorpt_correction_T_max 0.1167
_exptl_absorpt_correction_T_min 0.0618
_exptl_absorpt_correction_type analytical
_exptl_absorpt_process_details
;
CrysAlisPro, Agilent Technologies,
Version 1.171.36.24 (release 03-12-2012 CrysAlis171 .NET)
(compiled Dec  3 2012,18:21:49)
Analytical numeric absorption correction using a multifaceted crystal
            model based on expressions derived by R.C. Clark & J.S. Reid.
(Clark, R. C. & Reid, J. S. (1995). Acta Cryst. A51, 887-897)
;
_exptl_crystal_colour colourless
_exptl_crystal_density_diffrn 1.459
_exptl_crystal_density_method 'not measured'
_exptl_crystal_description block
_exptl_crystal_F_000 3664
_exptl_crystal_size_max 0.50
_exptl_crystal_size_mid 0.32
_exptl_crystal_size_min 0.30
_refine_diff_density_max 1.682
_refine_diff_density_min -1.598
_refine_diff_density_rms 0.182
_refine_ls_extinction_method none
_refine_ls_goodness_of_fit_ref 1.062
_refine_ls_hydrogen_treatment constr
_refine_ls_matrix_type full
_refine_ls_number_parameters 443
_refine_ls_number_reflns 7374
_refine_ls_number_restraints 0
_refine_ls_restrained_S_all 1.062
_refine_ls_R_factor_all 0.0695
_refine_ls_R_factor_gt 0.0643
_refine_ls_shift/su_max 0.001
_refine_ls_shift/su_mean 0.000
_refine_ls_structure_factor_coef Fsqd
_refine_ls_weighting_details 'calc w=1/[\s^2^(Fo^2^)+(0.0842P)^2^+193.7993P] where P=(Fo^2^+2Fc^2^)/3'
_refine_ls_weighting_scheme calc
_refine_ls_wR_factor_gt 0.1799
_refine_ls_wR_factor_ref 0.1822
_reflns_number_gt 6995
_reflns_number_total 7374
_reflns_threshold_expression >2sigma(I)
_cod_data_source_file c3dt52637b.txt
_cod_data_source_block cu-182
_cod_original_cell_volume 8192.3(3)
_cod_original_sg_symbol_H-M C2/c
_cod_database_code 7028937

loop_
_symmetry_equiv_pos_as_xyz
'x, y, z'
'-x, y, -z+1/2'
'x+1/2, y+1/2, z'
'-x+1/2, y+1/2, -z+1/2'
'-x, -y, -z'
'x, -y, z-1/2'
'-x+1/2, -y+1/2, -z'
'x+1/2, -y+1/2, z-1/2'

loop_
_atom_site_label
_atom_site_type_symbol
_atom_site_fract_x
_atom_site_fract_y
_atom_site_fract_z
_atom_site_U_iso_or_equiv
_atom_site_adp_type
_atom_site_occupancy
_atom_site_symmetry_multiplicity
_atom_site_calc_flag
_atom_site_refinement_flags
I1 I 0.35939(2) 0.40090(3) 0.11088(2) 0.02852(17) Uani 1 1 d .
I2 I 0.54882(2) 0.36527(3) 0.12945(2) 0.02802(16) Uani 1 1 d .
Al1 Al 0.47820(10) 0.38336(12) 0.18865(10) 0.0200(4) Uani 1 1 d .
N1 N 0.5000 0.4606(5) 0.2500 0.0201(17) Uani 1 2 d S
N2 N 0.5000 0.3059(5) 0.2500 0.0194(16) Uani 1 2 d S
N3 N 0.5177(3) 0.5895(3) 0.2142(3) 0.0207(12) Uani 1 1 d .
N4 N 0.4542(3) 0.1773(3) 0.2083(3) 0.0210(12) Uani 1 1 d .
C1 C 0.5000 0.5398(6) 0.2500 0.0195(19) Uani 1 2 d S
C2 C 0.5111(4) 0.6687(4) 0.2283(4) 0.0257(15) Uani 1 1 d .
H2 H 0.5208 0.7142 0.2102 0.031 Uiso 1 1 calc R
C3 C 0.5498(4) 0.5747(4) 0.1738(4) 0.0224(14) Uani 1 1 d .
C4 C 0.6183(4) 0.5602(4) 0.2001(4) 0.0255(15) Uani 1 1 d .
C5 C 0.6500(4) 0.5622(5) 0.1617(4) 0.0318(17) Uani 1 1 d .
H5 H 0.6963 0.5533 0.1785 0.038 Uiso 1 1 calc R
C6 C 0.6167(4) 0.5767(5) 0.0993(4) 0.0352(18) Uani 1 1 d .
H6 H 0.6400 0.5782 0.0741 0.042 Uiso 1 1 calc R
C7 C 0.5489(4) 0.5891(5) 0.0741(4) 0.0303(17) Uani 1 1 d .
H7 H 0.5258 0.5978 0.0312 0.036 Uiso 1 1 calc R
C8 C 0.5142(4) 0.5888(4) 0.1108(4) 0.0245(15) Uani 1 1 d .
C9 C 0.6550(4) 0.5437(5) 0.2680(4) 0.0318(17) Uani 1 1 d .
H9 H 0.6242 0.5139 0.2810 0.038 Uiso 1 1 calc R
C10 C 0.7160(4) 0.4929(6) 0.2842(5) 0.042(2) Uani 1 1 d .
H10A H 0.7064 0.4496 0.2544 0.064 Uiso 1 1 calc R
H10B H 0.7292 0.4706 0.3254 0.064 Uiso 1 1 calc R
H10C H 0.7520 0.5255 0.2834 0.064 Uiso 1 1 calc R
C11 C 0.6744(5) 0.6206(6) 0.3061(5) 0.047(2) Uani 1 1 d .
H11A H 0.6986 0.6073 0.3496 0.071 Uiso 1 1 calc R
H11B H 0.6345 0.6504 0.3002 0.071 Uiso 1 1 calc R
H11C H 0.7024 0.6530 0.2927 0.071 Uiso 1 1 calc R
C12 C 0.4406(4) 0.6048(5) 0.0820(4) 0.0295(17) Uani 1 1 d .
H12 H 0.4223 0.5882 0.1118 0.035 Uiso 1 1 calc R
C13 C 0.4261(5) 0.6939(6) 0.0684(5) 0.051(3) Uani 1 1 d .
H13A H 0.4438 0.7115 0.0393 0.076 Uiso 1 1 calc R
H13B H 0.4471 0.7242 0.1066 0.076 Uiso 1 1 calc R
H13C H 0.3784 0.7028 0.0507 0.076 Uiso 1 1 calc R
C14 C 0.4053(4) 0.5570(6) 0.0230(4) 0.039(2) Uani 1 1 d .
H14A H 0.4176 0.5777 -0.0089 0.059 Uiso 1 1 calc R
H14B H 0.3575 0.5616 0.0094 0.059 Uiso 1 1 calc R
H14C H 0.4183 0.5011 0.0308 0.059 Uiso 1 1 calc R
C15 C 0.5000 0.2271(6) 0.2500 0.0172(18) Uani 1 2 d S
C16 C 0.4722(4) 0.0981(4) 0.2243(4) 0.0255(15) Uani 1 1 d .
H16 H 0.4490 0.0526 0.2025 0.031 Uiso 1 1 calc R
C17 C 0.3895(3) 0.1909(4) 0.1595(4) 0.0229(15) Uani 1 1 d .
C18 C 0.3807(4) 0.1789(4) 0.0989(4) 0.0284(16) Uani 1 1 d .
C19 C 0.3159(4) 0.1758(5) 0.0541(4) 0.0351(19) Uani 1 1 d .
H19 H 0.3080 0.1663 0.0126 0.042 Uiso 1 1 calc R
C20 C 0.2629(4) 0.1864(5) 0.0691(4) 0.038(2) Uani 1 1 d .
H20 H 0.2192 0.1836 0.0378 0.045 Uiso 1 1 calc R
C21 C 0.2729(4) 0.2008(5) 0.1285(4) 0.0342(19) Uani 1 1 d .
H21 H 0.2360 0.2089 0.1379 0.041 Uiso 1 1 calc R
C22 C 0.3368(4) 0.2038(4) 0.1758(4) 0.0274(16) Uani 1 1 d .
C23 C 0.4372(4) 0.1685(5) 0.0808(4) 0.0342(18) Uani 1 1 d .
H23 H 0.4786 0.1858 0.1161 0.041 Uiso 1 1 calc R
C24 C 0.4281(5) 0.2201(6) 0.0249(4) 0.044(2) Uani 1 1 d .
H24A H 0.3928 0.1978 -0.0120 0.066 Uiso 1 1 calc R
H24B H 0.4694 0.2210 0.0197 0.066 Uiso 1 1 calc R
H24C H 0.4163 0.2743 0.0314 0.066 Uiso 1 1 calc R
C25 C 0.4455(6) 0.0804(6) 0.0670(6) 0.054(3) Uani 1 1 d .
H25A H 0.4547 0.0484 0.1038 0.082 Uiso 1 1 calc R
H25B H 0.4822 0.0755 0.0549 0.082 Uiso 1 1 calc R
H25C H 0.4048 0.0615 0.0336 0.082 Uiso 1 1 calc R
C26 C 0.3482(4) 0.2188(5) 0.2419(4) 0.0319(17) Uani 1 1 d .
H26 H 0.3886 0.2527 0.2607 0.038 Uiso 1 1 calc R
C27 C 0.2920(5) 0.2643(6) 0.2472(5) 0.046(2) Uani 1 1 d .
H27A H 0.2542 0.2287 0.2378 0.069 Uiso 1 1 calc R
H27B H 0.2790 0.3087 0.2182 0.069 Uiso 1 1 calc R
H27C H 0.3065 0.2847 0.2891 0.069 Uiso 1 1 calc R
C28 C 0.3616(6) 0.1433(7) 0.2800(5) 0.052(3) Uani 1 1 d .
H28A H 0.3697 0.1569 0.3223 0.078 Uiso 1 1 calc R
H28B H 0.4005 0.1165 0.2798 0.078 Uiso 1 1 calc R
H28C H 0.3233 0.1080 0.2625 0.078 Uiso 1 1 calc R
C29 C 0.7678(6) 0.4063(8) 0.1368(9) 0.083(5) Uani 1 1 d .
H29A H 0.7419 0.3966 0.0925 0.100 Uiso 1 1 calc R
H29B H 0.7371 0.4139 0.1565 0.100 Uiso 1 1 calc R
C30 C 0.8101(6) 0.4741(7) 0.1467(10) 0.088(5) Uani 1 1 d .
H30A H 0.7920 0.5098 0.1107 0.105 Uiso 1 1 calc R
H30B H 0.8126 0.5040 0.1831 0.105 Uiso 1 1 calc R
O31 O 0.8740(4) 0.4479(4) 0.1559(4) 0.060(2) Uani 1 1 d .
C32 C 0.8773(6) 0.3647(7) 0.1648(6) 0.056(3) Uani 1 1 d .
H32A H 0.9150 0.3511 0.2039 0.067 Uiso 1 1 calc R
H32B H 0.8837 0.3380 0.1309 0.067 Uiso 1 1 calc R
C33 C 0.8147(6) 0.3382(7) 0.1663(6) 0.057(3) Uani 1 1 d .
H33A H 0.8202 0.3294 0.2089 0.068 Uiso 1 1 calc R
H33B H 0.7987 0.2886 0.1426 0.068 Uiso 1 1 calc R
C39 C 0.0995(5) 0.2959(6) 0.1491(5) 0.049(2) Uani 1 1 d .
H39A H 0.0767 0.2703 0.1085 0.059 Uiso 1 1 calc R
H39B H 0.1307 0.2574 0.1778 0.059 Uiso 1 1 calc R
O40 O 0.0525(4) 0.3221(4) 0.1718(4) 0.0473(16) Uani 1 1 d .
C41 C 0.0392(6) 0.4030(7) 0.1573(8) 0.072(4) Uani 1 1 d .
H41A H 0.0481 0.4340 0.1950 0.086 Uiso 1 1 calc R
H41B H -0.0077 0.4104 0.1287 0.086 Uiso 1 1 calc R
C42 C 0.0832(6) 0.4306(7) 0.1279(7) 0.065(3) Uani 1 1 d .
H42A H 0.0584 0.4345 0.0829 0.078 Uiso 1 1 calc R
H42B H 0.1026 0.4831 0.1442 0.078 Uiso 1 1 calc R
C43 C 0.1352(6) 0.3694(7) 0.1443(6) 0.053(3) Uani 1 1 d .
H43A H 0.1728 0.3817 0.1838 0.064 Uiso 1 1 calc R
H43B H 0.1515 0.3638 0.1119 0.064 Uiso 1 1 calc R
O34 O 0.2103(6) 0.7088(9) 0.0516(6) 0.101(4) Uani 1 1 d .
C35 C 0.2216(8) 0.6520(10) 0.0188(7) 0.079(4) Uani 1 1 d .
H35A H 0.2693 0.6392 0.0370 0.094 Uiso 1 1 calc R
H35B H 0.2095 0.6715 -0.0235 0.094 Uiso 1 1 calc R
C36 C 0.1832(9) 0.5784(11) 0.0163(8) 0.091(5) Uani 1 1 d .
H36A H 0.2097 0.5395 0.0480 0.109 Uiso 1 1 calc R
H36B H 0.1663 0.5530 -0.0246 0.109 Uiso 1 1 calc R
C37 C 0.1268(10) 0.6134(14) 0.0298(12) 0.123(8) Uani 1 1 d .
H37A H 0.0888 0.6296 -0.0083 0.147 Uiso 1 1 calc R
H37B H 0.1118 0.5758 0.0529 0.147 Uiso 1 1 calc R
C38 C 0.1616(8) 0.6841(13) 0.0683(7) 0.093(6) Uani 1 1 d .
H38A H 0.1297 0.7277 0.0621 0.111 Uiso 1 1 calc R
H38B H 0.1812 0.6694 0.1123 0.111 Uiso 1 1 calc R

loop_
_atom_site_aniso_label
_atom_site_aniso_U_11
_atom_site_aniso_U_22
_atom_site_aniso_U_33
_atom_site_aniso_U_23
_atom_site_aniso_U_13
_atom_site_aniso_U_12
I1 0.0238(3) 0.0180(3) 0.0363(3) 0.00133(18) 0.0053(2) 0.00128(17)
I2 0.0332(3) 0.0178(3) 0.0385(3) -0.00247(18) 0.0203(2) -0.00098(17)
Al1 0.0208(10) 0.0085(9) 0.0292(11) 0.0000(8) 0.0088(8) -0.0005(7)
N1 0.021(4) 0.008(4) 0.032(4) 0.000 0.011(3) 0.000
N2 0.017(4) 0.008(4) 0.030(4) 0.000 0.007(3) 0.000
N3 0.025(3) 0.007(3) 0.032(3) 0.001(2) 0.013(3) 0.000(2)
N4 0.016(3) 0.011(3) 0.033(3) -0.001(2) 0.007(2) -0.001(2)
C1 0.019(4) 0.013(5) 0.026(5) 0.000 0.009(4) 0.000
C2 0.031(4) 0.007(3) 0.041(4) 0.002(3) 0.017(3) 0.001(3)
C3 0.024(3) 0.010(3) 0.036(4) 0.001(3) 0.015(3) -0.003(3)
C4 0.025(4) 0.012(3) 0.039(4) 0.000(3) 0.014(3) -0.001(3)
C5 0.026(4) 0.020(4) 0.053(5) -0.005(3) 0.021(4) -0.003(3)
C6 0.042(5) 0.029(4) 0.043(5) -0.009(4) 0.026(4) -0.007(4)
C7 0.036(4) 0.023(4) 0.037(4) -0.003(3) 0.019(4) -0.003(3)
C8 0.029(4) 0.012(3) 0.031(4) 0.000(3) 0.012(3) -0.003(3)
C9 0.023(4) 0.023(4) 0.045(5) 0.007(3) 0.011(3) -0.001(3)
C10 0.026(4) 0.035(5) 0.063(6) 0.014(4) 0.015(4) 0.007(4)
C11 0.037(5) 0.043(5) 0.048(5) -0.011(4) 0.004(4) -0.004(4)
C12 0.027(4) 0.023(4) 0.035(4) 0.003(3) 0.009(3) 0.005(3)
C13 0.043(5) 0.024(5) 0.067(7) 0.003(4) 0.006(5) 0.009(4)
C14 0.036(4) 0.045(5) 0.037(5) -0.003(4) 0.015(4) -0.005(4)
C15 0.016(4) 0.009(4) 0.027(5) 0.000 0.009(4) 0.000
C16 0.025(3) 0.008(3) 0.040(4) -0.005(3) 0.011(3) -0.002(3)
C17 0.019(3) 0.008(3) 0.038(4) 0.000(3) 0.008(3) -0.002(3)
C18 0.028(4) 0.015(3) 0.035(4) 0.002(3) 0.005(3) -0.002(3)
C19 0.033(4) 0.024(4) 0.036(4) 0.002(3) 0.003(3) -0.006(3)
C20 0.022(4) 0.025(4) 0.051(5) 0.005(4) -0.001(4) -0.004(3)
C21 0.019(4) 0.018(4) 0.060(6) 0.005(4) 0.010(4) -0.001(3)
C22 0.019(3) 0.009(3) 0.051(5) 0.004(3) 0.013(3) -0.002(3)
C23 0.038(4) 0.026(4) 0.040(4) -0.005(3) 0.017(4) -0.008(3)
C24 0.053(6) 0.039(5) 0.039(5) -0.002(4) 0.018(4) -0.010(4)
C25 0.076(7) 0.026(5) 0.079(8) -0.001(5) 0.050(6) 0.004(5)
C26 0.024(4) 0.025(4) 0.050(5) -0.005(4) 0.019(4) -0.005(3)
C27 0.039(5) 0.044(6) 0.067(6) -0.010(5) 0.034(5) -0.002(4)
C28 0.057(6) 0.053(6) 0.061(6) 0.014(5) 0.038(5) 0.017(5)
C29 0.050(7) 0.050(7) 0.161(16) 0.008(8) 0.055(9) 0.008(6)
C30 0.060(7) 0.021(5) 0.188(18) 0.001(7) 0.056(9) 0.003(5)
O31 0.043(4) 0.027(3) 0.109(7) -0.009(4) 0.031(4) -0.009(3)
C32 0.054(6) 0.043(6) 0.070(7) 0.010(5) 0.027(6) 0.008(5)
C33 0.068(7) 0.032(5) 0.072(7) 0.010(5) 0.032(6) 0.000(5)
C39 0.053(6) 0.037(5) 0.068(7) -0.004(5) 0.035(5) -0.007(4)
O40 0.054(4) 0.028(3) 0.069(4) 0.008(3) 0.035(4) -0.001(3)
C41 0.059(7) 0.036(6) 0.133(13) 0.034(7) 0.052(8) 0.016(5)
C42 0.068(7) 0.035(6) 0.101(10) 0.018(6) 0.043(7) -0.004(5)
C43 0.056(6) 0.044(6) 0.069(7) -0.012(5) 0.036(6) -0.020(5)
O34 0.100(8) 0.113(10) 0.090(8) -0.001(7) 0.040(7) -0.012(7)
C35 0.087(10) 0.081(10) 0.075(9) -0.015(8) 0.041(8) -0.019(8)
C36 0.100(12) 0.077(10) 0.088(11) -0.005(9) 0.032(9) -0.027(9)
C37 0.091(13) 0.123(18) 0.15(2) -0.007(15) 0.052(14) -0.026(13)
C38 0.085(10) 0.130(16) 0.063(8) 0.028(9) 0.031(8) 0.039(11)

loop_
_atom_type_symbol
_atom_type_description
_atom_type_scat_dispersion_real
_atom_type_scat_dispersion_imag
_atom_type_scat_source
C C 0.0181 0.0091 'International Tables Vol C Tables 4.2.6.8 and 6.1.1.4'
H H 0.0000 0.0000 'International Tables Vol C Tables 4.2.6.8 and 6.1.1.4'
N N 0.0311 0.0180 'International Tables Vol C Tables 4.2.6.8 and 6.1.1.4'
Al Al 0.2130 0.2455 'International Tables Vol C Tables 4.2.6.8 and 6.1.1.4'
I I -0.3257 6.8362 'International Tables Vol C Tables 4.2.6.8 and 6.1.1.4'
O O 0.0492 0.0322 'International Tables Vol C Tables 4.2.6.8 and 6.1.1.4'

loop_
_geom_angle_atom_site_label_1
_geom_angle_atom_site_label_2
_geom_angle_atom_site_label_3
_geom_angle
_geom_angle_site_symmetry_1
_geom_angle_site_symmetry_3
N1 Al1 N2 88.2(3) . .
N1 Al1 I1 110.19(13) . .
N2 Al1 I1 120.42(11) . .
N1 Al1 I2 120.36(11) . .
N2 Al1 I2 109.76(13) . .
I1 Al1 I2 107.64(8) . .
N1 Al1 Al1 44.08(19) . 2_655
N2 Al1 Al1 44.17(19) . 2_655
I1 Al1 Al1 126.37(12) . 2_655
I2 Al1 Al1 125.99(12) . 2_655
C1 N1 Al1 134.08(19) . .
C1 N1 Al1 134.08(19) . 2_655
Al1 N1 Al1 91.8(4) . 2_655
C15 N2 Al1 134.17(19) . 2_655
C15 N2 Al1 134.17(19) . .
Al1 N2 Al1 91.7(4) 2_655 .
C1 N3 C2 110.0(6) . .
C1 N3 C3 132.0(6) . .
C2 N3 C3 117.2(6) . .
C15 N4 C16 110.0(6) . .
C15 N4 C17 132.7(6) . .
C16 N4 C17 116.5(6) . .
N1 C1 N3 127.6(4) . .
N1 C1 N3 127.6(4) . 2_655
N3 C1 N3 104.8(8) . 2_655
C2 C2 N3 107.6(4) 2_655 .
C8 C3 C4 122.1(7) . .
C8 C3 N3 118.6(6) . .
C4 C3 N3 118.4(7) . .
C5 C4 C3 117.4(7) . .
C5 C4 C9 121.8(7) . .
C3 C4 C9 120.8(7) . .
C4 C5 C6 122.2(8) . .
C5 C6 C7 119.4(8) . .
C6 C7 C8 120.9(8) . .
C7 C8 C3 117.9(7) . .
C7 C8 C12 119.5(7) . .
C3 C8 C12 122.6(7) . .
C4 C9 C10 113.8(8) . .
C4 C9 C11 112.1(7) . .
C10 C9 C11 108.9(7) . .
C8 C12 C14 111.6(7) . .
C8 C12 C13 111.0(7) . .
C14 C12 C13 109.7(7) . .
N2 C15 N4 127.6(4) . .
N2 C15 N4 127.6(4) . 2_655
N4 C15 N4 104.8(8) . 2_655
C16 C16 N4 107.6(4) 2_655 .
C18 C17 C22 122.9(7) . .
C18 C17 N4 118.4(7) . .
C22 C17 N4 118.0(7) . .
C19 C18 C17 117.0(8) . .
C19 C18 C23 119.9(8) . .
C17 C18 C23 123.2(7) . .
C20 C19 C18 121.3(9) . .
C21 C20 C19 120.6(8) . .
C20 C21 C22 121.1(8) . .
C17 C22 C21 117.1(8) . .
C17 C22 C26 121.5(7) . .
C21 C22 C26 121.4(7) . .
C18 C23 C24 111.4(8) . .
C18 C23 C25 111.3(7) . .
C24 C23 C25 109.7(8) . .
C22 C26 C27 112.8(7) . .
C22 C26 C28 113.3(7) . .
C27 C26 C28 109.3(8) . .
C30 C29 C33 104.4(11) . .
O31 C30 C29 109.0(9) . .
C32 O31 C30 108.5(8) . .
O31 C32 C33 108.2(9) . .
C32 C33 C29 103.6(9) . .
O40 C39 C43 105.7(8) . .
C41 O40 C39 108.4(8) . .
O40 C41 C42 107.7(10) . .
C43 C42 C41 104.7(9) . .
C42 C43 C39 102.4(9) . .
C35 O34 C38 109.1(15) . .
O34 C35 C36 111.9(14) . .
C35 C36 C37 100.3(15) . .
C38 C37 C36 100.1(15) . .
O34 C38 C37 109.1(15) . .

loop_
_geom_bond_atom_site_label_1
_geom_bond_atom_site_label_2
_geom_bond_distance
_geom_bond_site_symmetry_2
I1 Al1 2.541(2) .
I2 Al1 2.543(2) .
Al1 N1 1.871(6) .
Al1 N2 1.874(6) .
Al1 Al1 2.688(4) 2_655
N1 C1 1.335(13) .
N1 Al1 1.871(6) 2_655
N2 C15 1.326(13) .
N2 Al1 1.874(6) 2_655
N3 C1 1.370(9) .
N3 C2 1.399(9) .
N3 C3 1.448(10) .
N4 C15 1.376(8) .
N4 C16 1.401(9) .
N4 C17 1.447(9) .
C1 N3 1.370(9) 2_655
C2 C2 1.326(16) 2_655
C3 C8 1.402(11) .
C3 C4 1.409(10) .
C4 C5 1.379(12) .
C4 C9 1.512(12) .
C5 C6 1.386(13) .
C6 C7 1.391(12) .
C7 C8 1.395(11) .
C8 C12 1.516(11) .
C9 C10 1.515(11) .
C9 C11 1.540(13) .
C12 C14 1.529(12) .
C12 C13 1.542(11) .
C15 N4 1.376(8) 2_655
C16 C16 1.334(16) 2_655
C17 C18 1.401(12) .
C17 C22 1.402(11) .
C18 C19 1.396(11) .
C18 C23 1.503(12) .
C19 C20 1.382(14) .
C20 C21 1.371(14) .
C21 C22 1.403(11) .
C22 C26 1.518(12) .
C23 C24 1.540(13) .
C23 C25 1.548(13) .
C26 C27 1.521(11) .
C26 C28 1.522(13) .
C29 C30 1.437(18) .
C29 C33 1.513(17) .
C30 O31 1.419(14) .
O31 C32 1.415(13) .
C32 C33 1.481(16) .
C39 O40 1.437(12) .
C39 C43 1.502(14) .
O40 C41 1.408(13) .
C41 C42 1.503(17) .
C42 C43 1.476(17) .
O34 C35 1.329(19) .
O34 C38 1.37(2) .
C35 C36 1.49(2) .
C36 C37 1.54(3) .
C37 C38 1.51(3) .
